data_1535261
loop_
_publ_author_name
'Hidaka, M.'
'Inoue, K.'
'Yamada, I.'
'Walker, P.J.'

_publ_section_title
;
 X-ray diffraction study of the crystal structures of K2 Cu F4 and K2 Cux
 Zn1-x F4
;
_journal_name_full 'Physica B and C (Netherland) (79,1975-)'
_journal_page_first 343
_journal_page_last 350
_journal_volume 121
_journal_year 1983
_chemical_formula_sum 'Cu F4 K2'
_chemical_name_systematic 'K2 Cu F4'
_space_group_crystal_system orthorhombic
_space_group_IT_number 64
_space_group_name_Hall '-B 2 2ab'
_space_group_name_H-M_alt 'B b e m'
_cell_angle_alpha 90
_cell_angle_beta 90
_cell_angle_gamma 90
_cell_formula_units_Z 4
_cell_length_a 5.9043
_cell_length_b 5.9043
_cell_length_c 12.734
_cell_volume 443.917
_citation_journal_id_ASTM PHBCDQ
_cod_data_source_file Hidaka_PHBCDQ_1983_680.cif
_cod_data_source_block Cu1F4K2
_cod_depositor_comments
;
 Updating space group information.

 Antanas Vaitkus,
 2018-07-23
;
_cod_original_cell_volume 443.9169
_cod_original_sg_symbol_H-M 'B b c m'
_cod_original_formula_sum 'Cu1 F4 K2'
_cod_database_code 1535261

loop_
_space_group_symop_id
_space_group_symop_operation_xyz
1 x,y,z
2 -x,y+1/2,-z+1/2
3 -x,-y,z
4 x,-y+1/2,-z+1/2
5 -x,-y,-z
6 x,-y-1/2,z-1/2
7 x,y,-z
8 -x,y-1/2,z-1/2
9 x+1/2,y,z+1/2
10 -x+1/2,y+1/2,-z+1
11 -x+1/2,-y,z+1/2
12 x+1/2,-y+1/2,-z+1
13 -x+1/2,-y,-z+1/2
14 x+1/2,-y-1/2,z
15 x+1/2,y,-z+1/2
16 -x+1/2,y-1/2,z

loop_
_atom_site_label
_atom_site_type_symbol
_atom_site_fract_x
_atom_site_fract_y
_atom_site_fract_z
_atom_site_occupancy
_atom_site_U_iso_or_equiv
F2 F-1 0.2324 0.2324 0 1 0.0
Cu1 Cu+2 0 0 0 1 0.0
F1 F-1 0 0 0.1523 1 0.0
K1 K+1 0 0 0.3568 1 0.0
